data_2204604
loop_
_publ_author_name
'Czerwinski, Edmund W.'

_publ_section_title
;
 Pentyltriphenylphosphonium bromide
;
_journal_issue 12
_journal_name_full 'Acta Crystallographica Section E'
_journal_page_first o2393
_journal_page_last o2394
_journal_paper_doi 10.1107/S1600536804029769
_journal_volume 60
_journal_year 2004
_chemical_formula_iupac 'C23 H26 P +, Br -'
_chemical_formula_moiety 'C23 H26 P +, Br -'
_chemical_formula_sum 'C23 H26 Br P'
_chemical_formula_weight 413.32
_space_group_IT_number 14
_symmetry_cell_setting monoclinic
_symmetry_space_group_name_Hall '-P 2ybc'
_symmetry_space_group_name_H-M 'P 1 21/c 1'
_cell_angle_alpha 90
_cell_angle_beta 104.393(2)
_cell_angle_gamma 90
_cell_formula_units_Z 4
_cell_length_a 11.6338(4)
_cell_length_b 10.3522(3)
_cell_length_c 17.2434(5)
_cell_measurement_reflns_used 20273
_cell_measurement_temperature 102(2)
_cell_measurement_theta_max 68.21
_cell_measurement_theta_min 3.92
_cell_volume 2011.54(11)
_computing_cell_refinement 'SAINT-Plus (Bruker, 2001)'
_computing_data_collection 'PROTEUM (Bruker, 2002)'
_computing_data_reduction SAINT-Plus
_computing_molecular_graphics 'ORTEP-3 for Windows (Farrugia, 1997)'
_computing_publication_material 'WinGX publication routines (Farrugia, 1999)'
_computing_structure_refinement 'SHELXL97 (Sheldrick, 1997)'
_computing_structure_solution 'SHELXS97 (Sheldrick, 1997)'
_diffrn_ambient_temperature 102(2)
_diffrn_detector_area_resol_mean 17
_diffrn_measured_fraction_theta_full 0.995
_diffrn_measured_fraction_theta_max 0.995
_diffrn_measurement_device_type 'Bruker CCD plate'
_diffrn_measurement_method \w
_diffrn_radiation_monochromator 'G\"obel focusing mirrors'
_diffrn_radiation_type CuK\a
_diffrn_radiation_wavelength 1.5418
_diffrn_reflns_av_R_equivalents 0.0984
_diffrn_reflns_limit_h_max 13
_diffrn_reflns_limit_h_min -14
_diffrn_reflns_limit_k_max 12
_diffrn_reflns_limit_k_min -8
_diffrn_reflns_limit_l_max 20
_diffrn_reflns_limit_l_min -20
_diffrn_reflns_number 19502
_diffrn_reflns_reduction_process
;
Scaled and merged with SORTAV Blessing (1987, 1989)
Blessing, R. H. (1987). Crystallogr. Rev. 1, 3-58.
Blessing, R. H. (1989). J. Appl. Cryst. 22, 396-397.
;
_diffrn_reflns_theta_full 68.41
_diffrn_reflns_theta_max 68.41
_diffrn_reflns_theta_min 3.92
_diffrn_standards_number 0
_exptl_absorpt_coefficient_mu 3.533
_exptl_absorpt_correction_T_max 0.59
_exptl_absorpt_correction_T_min 0.36
_exptl_absorpt_correction_type multi-scan
_exptl_absorpt_process_details '(Blessing, 1995)'
_exptl_crystal_colour colorless
_exptl_crystal_density_diffrn 1.365
_exptl_crystal_density_method 'not measured'
_exptl_crystal_description prism
_exptl_crystal_F_000 856
_exptl_crystal_size_max 0.275
_exptl_crystal_size_mid 0.175
_exptl_crystal_size_min 0.15
_refine_diff_density_max 0.711
_refine_diff_density_min -0.432
_refine_ls_extinction_method none
_refine_ls_goodness_of_fit_ref 0.94
_refine_ls_hydrogen_treatment constr
_refine_ls_matrix_type full
_refine_ls_number_parameters 226
_refine_ls_number_reflns 3684
_refine_ls_number_restraints 0
_refine_ls_restrained_S_all 0.94
_refine_ls_R_factor_all 0.0552
_refine_ls_R_factor_gt 0.0397
_refine_ls_shift/su_max 0.001
_refine_ls_shift/su_mean 0
_refine_ls_structure_factor_coef Fsqd
_refine_ls_weighting_details 'calc w = 1/[\s^2^(Fo^2^)+(0.0453P)^2^] where P = (Fo^2^+2Fc^2^)/3'
_refine_ls_weighting_scheme calc
_refine_ls_wR_factor_ref 0.0892
_reflns_number_gt 2694
_reflns_number_total 3684
_reflns_threshold_expression I>2\s(I)
_cod_data_source_file ac6135.cif
_cod_data_source_block I
_cod_original_sg_symbol_H-M 'P 21/c'
_cod_database_code 2204604
_cod_database_fobs_code 2204604

loop_
_symmetry_equiv_pos_as_xyz
'x, y, z'
'-x, y+1/2, -z+1/2'
'-x, -y, -z'
'x, -y-1/2, z-1/2'

loop_
_atom_site_label
_atom_site_fract_x
_atom_site_fract_y
_atom_site_fract_z
_atom_site_U_iso_or_equiv
_atom_site_adp_type
_atom_site_calc_flag
_atom_site_refinement_flags
_atom_site_occupancy
_atom_site_type_symbol
C11 0.3351(2) 0.5722(3) 0.50799(16) 0.0226(7) Uani d . 1 C
H11A 0.3418 0.5083 0.4667 0.027 Uiso calc R 1 H
H11B 0.4155 0.6065 0.532 0.027 Uiso calc R 1 H
C12 0.2886(3) 0.5041(3) 0.57335(16) 0.0270(7) Uani d . 1 C
H12A 0.2915 0.565 0.6181 0.032 Uiso calc R 1 H
H12B 0.2047 0.4791 0.5511 0.032 Uiso calc R 1 H
C13 0.3612(3) 0.3834(3) 0.60545(16) 0.0283(7) Uani d . 1 C
H13A 0.4462 0.4075 0.6215 0.034 Uiso calc R 1 H
H13B 0.3384 0.3538 0.6541 0.034 Uiso calc R 1 H
C14 0.3462(3) 0.2705(3) 0.54635(17) 0.0277(7) Uani d . 1 C
H14A 0.3676 0.2997 0.4971 0.033 Uiso calc R 1 H
H14B 0.4015 0.2004 0.5703 0.033 Uiso calc R 1 H
C15 0.2213(3) 0.2181(3) 0.5243(2) 0.0429(9) Uani d . 1 C
H15A 0.2163 0.1466 0.4864 0.064 Uiso calc R 1 H
H15B 0.1662 0.2867 0.4997 0.064 Uiso calc R 1 H
H15C 0.2003 0.1869 0.5727 0.064 Uiso calc R 1 H
C21 0.3150(2) 0.8034(3) 0.40273(16) 0.0228(7) Uani d . 1 C
C22 0.3478(2) 0.7465(3) 0.33840(15) 0.0256(7) Uani d . 1 C
H22 0.3338 0.6573 0.3272 0.031 Uiso calc R 1 H
C23 0.4012(3) 0.8218(4) 0.29077(17) 0.0324(8) Uani d . 1 C
H23 0.4255 0.7834 0.2474 0.039 Uiso calc R 1 H
C24 0.4192(3) 0.9522(4) 0.30585(18) 0.0339(8) Uani d . 1 C
H24 0.4548 1.0031 0.2723 0.041 Uiso calc R 1 H
C25 0.3858(3) 1.0093(3) 0.36970(19) 0.0342(8) Uani d . 1 C
H25 0.3982 1.099 0.3801 0.041 Uiso calc R 1 H
C26 0.3338(3) 0.9335(3) 0.41808(18) 0.0291(7) Uani d . 1 C
H26 0.3111 0.9716 0.4622 0.035 Uiso calc R 1 H
C31 0.1081(2) 0.6423(3) 0.39306(15) 0.0227(7) Uani d . 1 C
C32 0.0899(3) 0.5108(3) 0.37978(16) 0.0284(8) Uani d . 1 C
H32 0.1474 0.4506 0.4072 0.034 Uiso calc R 1 H
C33 -0.0130(3) 0.4673(3) 0.32614(18) 0.0367(8) Uani d . 1 C
H33 -0.0261 0.3773 0.3175 0.044 Uiso calc R 1 H
C34 -0.0960(3) 0.5548(4) 0.28550(18) 0.0391(9) Uani d . 1 C
H34 -0.1664 0.5244 0.2495 0.047 Uiso calc R 1 H
C35 -0.0775(3) 0.6868(4) 0.29674(18) 0.0361(8) Uani d . 1 C
H35 -0.1343 0.7467 0.2681 0.043 Uiso calc R 1 H
C36 0.0248(3) 0.7302(3) 0.35034(16) 0.0313(8) Uani d . 1 C
H36 0.0384 0.8203 0.3581 0.038 Uiso calc R 1 H
C41 0.2044(3) 0.7990(3) 0.53843(15) 0.0225(7) Uani d . 1 C
C42 0.2969(3) 0.8541(3) 0.59673(17) 0.0306(8) Uani d . 1 C
H42 0.3768 0.8415 0.5943 0.037 Uiso calc R 1 H
C43 0.2724(3) 0.9264(3) 0.65746(17) 0.0312(8) Uani d . 1 C
H43 0.3355 0.9656 0.696 0.037 Uiso calc R 1 H
C44 0.1569(3) 0.9427(3) 0.66294(17) 0.0319(8) Uani d . 1 C
H44 0.1407 0.9918 0.7056 0.038 Uiso calc R 1 H
C45 0.0652(3) 0.8876(3) 0.60633(18) 0.0353(8) Uani d . 1 C
H45 -0.0143 0.8984 0.6102 0.042 Uiso calc R 1 H
C46 0.0885(3) 0.8161(3) 0.54344(17) 0.0327(8) Uani d . 1 C
H46 0.025 0.7793 0.5041 0.039 Uiso calc R 1 H
Br 0.62952(3) 0.63696(3) 0.668080(17) 0.02736(12) Uani d . 1 Br
P 0.24074(7) 0.70306(8) 0.46085(4) 0.02103(19) Uani d . 1 P

loop_
_atom_site_aniso_label
_atom_site_aniso_U_11
_atom_site_aniso_U_22
_atom_site_aniso_U_33
_atom_site_aniso_U_12
_atom_site_aniso_U_13
_atom_site_aniso_U_23
C11 0.0186(16) 0.0215(18) 0.0268(15) 0.0039(14) 0.0036(12) 0.0012(13)
C12 0.0302(18) 0.024(2) 0.0268(15) 0.0025(15) 0.0076(13) -0.0001(13)
C13 0.0314(18) 0.025(2) 0.0268(16) 0.0012(15) 0.0044(13) 0.0026(13)
C14 0.0259(17) 0.023(2) 0.0329(16) 0.0044(15) 0.0052(13) 0.0041(14)
C15 0.033(2) 0.025(2) 0.066(2) 0.0010(17) 0.0035(17) 0.0001(17)
C21 0.0181(16) 0.0221(19) 0.0263(15) -0.0036(14) 0.0019(12) 0.0029(13)
C22 0.0222(17) 0.0230(19) 0.0301(16) -0.0017(14) 0.0039(13) 0.0003(13)
C23 0.0263(18) 0.045(2) 0.0267(16) -0.0009(16) 0.0076(13) 0.0059(15)
C24 0.0212(17) 0.042(2) 0.0355(17) -0.0032(16) 0.0010(14) 0.0170(17)
C25 0.032(2) 0.018(2) 0.0485(19) -0.0027(15) 0.0028(15) 0.0066(15)
C26 0.0291(18) 0.022(2) 0.0369(17) 0.0004(15) 0.0088(14) 0.0005(14)
C31 0.0218(16) 0.0258(19) 0.0216(14) -0.0013(14) 0.0078(12) -0.0005(13)
C32 0.0320(19) 0.025(2) 0.0271(15) -0.0035(15) 0.0055(13) 0.0003(14)
C33 0.042(2) 0.031(2) 0.0373(18) -0.0183(18) 0.0096(16) -0.0090(16)
C34 0.0274(19) 0.058(3) 0.0311(17) -0.0137(19) 0.0063(14) -0.0080(17)
C35 0.0212(18) 0.049(3) 0.0350(17) 0.0055(17) 0.0015(14) 0.0049(16)
C36 0.0296(19) 0.031(2) 0.0323(16) 0.0013(16) 0.0065(14) -0.0001(15)
C41 0.0230(17) 0.0199(18) 0.0254(15) 0.0025(14) 0.0073(12) -0.0011(13)
C42 0.0272(18) 0.030(2) 0.0330(16) 0.0017(16) 0.0052(13) -0.0040(15)
C43 0.0330(19) 0.029(2) 0.0286(16) -0.0025(16) 0.0026(13) -0.0073(14)
C44 0.040(2) 0.028(2) 0.0291(16) 0.0046(16) 0.0108(15) -0.0031(14)
C45 0.0286(19) 0.040(2) 0.0403(19) 0.0059(17) 0.0135(15) -0.0062(16)
C46 0.0272(18) 0.035(2) 0.0339(17) -0.0036(16) 0.0038(14) -0.0079(15)
Br 0.0332(2) 0.0206(2) 0.02844(18) 0.00006(15) 0.00786(13) 0.00176(13)
P 0.0195(4) 0.0179(5) 0.0252(4) 0.0002(3) 0.0047(3) -0.0010(3)

loop_
_atom_type_symbol
_atom_type_description
_atom_type_scat_dispersion_real
_atom_type_scat_dispersion_imag
_atom_type_scat_source
C C 0.0181 0.0091 'International Tables Vol C Tables 4.2.6.8 and 6.1.1.4'
H H 0 0 'International Tables Vol C Tables 4.2.6.8 and 6.1.1.4'
Br Br -0.6763 1.2805 'International Tables Vol C Tables 4.2.6.8 and 6.1.1.4'
P P 0.2955 0.4335 'International Tables Vol C Tables 4.2.6.8 and 6.1.1.4'

loop_
_geom_angle_atom_site_label_1
_geom_angle_atom_site_label_2
_geom_angle_atom_site_label_3
_geom_angle
_geom_angle_publ_flag
C12 C11 P 112.9(2) yes
C12 C11 H11A 109 no
P C11 H11A 109 no
C12 C11 H11B 109 no
P C11 H11B 109 no
H11A C11 H11B 107.8 no
C13 C12 C11 112.1(2) yes
C13 C12 H12A 109.2 no
C11 C12 H12A 109.2 no
C13 C12 H12B 109.2 no
C11 C12 H12B 109.2 no
H12A C12 H12B 107.9 no
C14 C13 C12 114.8(2) yes
C14 C13 H13A 108.6 no
C12 C13 H13A 108.6 no
C14 C13 H13B 108.6 no
C12 C13 H13B 108.6 no
H13A C13 H13B 107.5 no
C15 C14 C13 112.7(3) yes
C15 C14 H14A 109.1 no
C13 C14 H14A 109.1 no
C15 C14 H14B 109.1 no
C13 C14 H14B 109.1 no
H14A C14 H14B 107.8 no
C14 C15 H15A 109.5 no
C14 C15 H15B 109.5 no
H15A C15 H15B 109.5 no
C14 C15 H15C 109.5 no
H15A C15 H15C 109.5 no
H15B C15 H15C 109.5 no
C26 C21 C22 120.3(3) no
C26 C21 P 122.0(2) yes
C22 C21 P 117.6(2) yes
C23 C22 C21 119.2(3) no
C23 C22 H22 120.4 no
C21 C22 H22 120.4 no
C24 C23 C22 120.5(3) no
C24 C23 H23 119.8 no
C22 C23 H23 119.8 no
C23 C24 C25 120.4(3) no
C23 C24 H24 119.8 no
C25 C24 H24 119.8 no
C24 C25 C26 119.0(3) no
C24 C25 H25 120.5 no
C26 C25 H25 120.5 no
C21 C26 C25 120.6(3) no
C21 C26 H26 119.7 no
C25 C26 H26 119.7 no
C32 C31 C36 119.6(3) no
C32 C31 P 121.3(2) yes
C36 C31 P 119.0(2) yes
C31 C32 C33 119.8(3) no
C31 C32 H32 120.1 no
C33 C32 H32 120.1 no
C34 C33 C32 120.1(3) no
C34 C33 H33 119.9 no
C32 C33 H33 119.9 no
C33 C34 C35 120.7(3) no
C33 C34 H34 119.7 no
C35 C34 H34 119.7 no
C36 C35 C34 119.2(3) no
C36 C35 H35 120.4 no
C34 C35 H35 120.4 no
C35 C36 C31 120.5(3) no
C35 C36 H36 119.7 no
C31 C36 H36 119.7 no
C46 C41 C42 119.4(3) no
C46 C41 P 122.0(2) yes
C42 C41 P 118.6(2) yes
C43 C42 C41 120.1(3) no
C43 C42 H42 119.9 no
C41 C42 H42 119.9 no
C42 C43 C44 120.6(3) no
C42 C43 H43 119.7 no
C44 C43 H43 119.7 no
C45 C44 C43 119.8(3) no
C45 C44 H44 120.1 no
C43 C44 H44 120.1 no
C44 C45 C46 120.3(3) no
C44 C45 H45 119.9 no
C46 C45 H45 119.9 no
C41 C46 C45 119.9(3) no
C41 C46 H46 120.1 no
C45 C46 H46 120.1 no
C41 P C31 110.68(13) yes
C41 P C11 107.97(13) yes
C31 P C11 110.93(14) yes
C41 P C21 109.18(14) yes
C31 P C21 106.95(13) yes
C11 P C21 111.14(14) yes

loop_
_geom_bond_atom_site_label_1
_geom_bond_atom_site_label_2
_geom_bond_distance
_geom_bond_publ_flag
C11 C12 1.537(4) yes
C11 P 1.804(3) yes
C11 H11A 0.99 no
C11 H11B 0.99 no
C12 C13 1.533(4) yes
C12 H12A 0.99 no
C12 H12B 0.99 no
C13 C14 1.532(4) yes
C13 H13A 0.99 no
C13 H13B 0.99 no
C14 C15 1.508(4) yes
C14 H14A 0.99 no
C14 H14B 0.99 no
C15 H15A 0.98 no
C15 H15B 0.98 no
C15 H15C 0.98 no
C21 C26 1.380(4) no
C21 C22 1.390(4) no
C21 P 1.805(3) yes
C22 C23 1.386(4) no
C22 H22 0.95 no
C23 C24 1.381(5) no
C23 H23 0.95 no
C24 C25 1.388(5) no
C24 H24 0.95 no
C25 C26 1.388(4) no
C25 H25 0.95 no
C26 H26 0.95 no
C31 C32 1.388(4) no
C31 C36 1.397(4) no
C31 P 1.802(3) yes
C32 C33 1.392(4) no
C32 H32 0.95 no
C33 C34 1.381(5) no
C33 H33 0.95 no
C34 C35 1.390(5) no
C34 H34 0.95 no
C35 C36 1.388(4) no
C35 H35 0.95 no
C36 H36 0.95 no
C41 C46 1.384(4) no
C41 C42 1.399(4) no
C41 P 1.799(3) yes
C42 C43 1.374(4) no
C42 H42 0.95 no
C43 C44 1.381(4) no
C43 H43 0.95 no
C44 C45 1.378(4) no
C44 H44 0.95 no
C45 C46 1.394(4) no
C45 H45 0.95 no
C46 H46 0.95 no

loop_
_geom_torsion_atom_site_label_1
_geom_torsion_atom_site_label_2
_geom_torsion_atom_site_label_3
_geom_torsion_atom_site_label_4
_geom_torsion
_geom_torsion_publ_flag
P C11 C12 C13 173.0(2) yes
C11 C12 C13 C14 -69.6(3) yes
C12 C13 C14 C15 -63.8(3) yes
C26 C21 C22 C23 1.0(4) ?
P C21 C22 C23 177.7(2) ?
C21 C22 C23 C24 -1.4(4) ?
C22 C23 C24 C25 1.0(5) ?
C23 C24 C25 C26 0.0(5) ?
C22 C21 C26 C25 0.0(4) ?
P C21 C26 C25 -176.7(2) ?
C24 C25 C26 C21 -0.4(5) ?
C36 C31 C32 C33 -2.2(4) ?
P C31 C32 C33 -179.1(2) ?
C31 C32 C33 C34 0.8(4) ?
C32 C33 C34 C35 0.8(5) ?
C33 C34 C35 C36 -0.9(5) ?
C34 C35 C36 C31 -0.5(4) ?
C32 C31 C36 C35 2.1(4) ?
P C31 C36 C35 179.0(2) ?
C46 C41 C42 C43 -1.2(5) ?
P C41 C42 C43 -179.1(2) ?
C41 C42 C43 C44 1.7(5) ?
C42 C43 C44 C45 -1.0(5) ?
C43 C44 C45 C46 -0.3(5) ?
C42 C41 C46 C45 -0.1(5) ?
P C41 C46 C45 177.7(3) ?
C44 C45 C46 C41 0.9(5) ?
C46 C41 P C31 2.1(3) ?
C42 C41 P C31 179.9(2) ?
C46 C41 P C11 -119.5(3) yes
C42 C41 P C11 58.3(3) yes
C46 C41 P C21 119.5(3) ?
C42 C41 P C21 -62.6(3) ?
C32 C31 P C41 -122.2(2) ?
C36 C31 P C41 60.8(3) ?
C32 C31 P C11 -2.4(3) yes
C36 C31 P C11 -179.3(2) yes
C32 C31 P C21 118.9(2) ?
C36 C31 P C21 -58.0(3) ?
C12 C11 P C41 46.6(2) yes
C12 C11 P C31 -74.9(2) yes
C12 C11 P C21 166.3(2) yes
C26 C21 P C41 -1.8(3) ?
C22 C21 P C41 -178.6(2) ?
C26 C21 P C31 118.0(2) ?
C22 C21 P C31 -58.8(3) ?
C26 C21 P C11 -120.8(3) yes
C22 C21 P C11 62.5(3) yes

loop_
_cod_related_entry_id
_cod_related_entry_database
_cod_related_entry_code
1 ChemSpider 2006694
